data_9009484
loop_
_publ_author_name
'Makino, K.'
'Tomita, K.'
'Suwa, K.'

_publ_section_title
;
 Effect of chlorine on the crystal structure of a chlorine-rich hastingsite
;
_journal_name_full 'Mineralogical Magazine'
_journal_page_first 677
_journal_page_last 685
_journal_paper_doi 10.1180/minmag.1993.057.389.12
_journal_volume 57
_journal_year 1993
_chemical_compound_source 'West Ongul, East Antarctica'
_chemical_formula_sum 'Al2.4 Ca1.992 Cl0.9 Fe3.771 H1.1 K0.685 Mg1.229 Na0.255 O23.1 Si5.6'
_chemical_name_mineral Hastingsite
_space_group_IT_number 12
_symmetry_space_group_name_Hall '-C 2y'
_symmetry_space_group_name_H-M 'C 1 2/m 1'
_cell_angle_alpha 90
_cell_angle_beta 104.87
_cell_angle_gamma 90
_cell_formula_units_Z 2
_cell_length_a 9.962
_cell_length_b 18.283
_cell_length_c 5.372
_cell_volume 945.663
_database_code_amcsd 0014502
_exptl_crystal_density_diffrn 3.433
_cod_original_cell_volume 945.664
_cod_original_formula_sum 'K.685 Na.255 Ca1.992 (Fe3.771 Mg1.229) Al2.4 Si5.6 O23.1 Cl.9 H1.1'
_cod_database_code 9009484

loop_
_space_group_symop_operation_xyz
x,y,z
1/2+x,1/2+y,z
x,-y,z
1/2+x,1/2-y,z
-x,y,-z
1/2-x,1/2+y,-z
-x,-y,-z
1/2-x,1/2-y,-z

loop_
_atom_site_aniso_label
_atom_site_aniso_U_11
_atom_site_aniso_U_22
_atom_site_aniso_U_33
_atom_site_aniso_U_12
_atom_site_aniso_U_13
_atom_site_aniso_U_23
KA 0.06073 0.04267 0.08701 0.00000 0.06468 0.00000
NaA 0.06073 0.04267 0.08701 0.00000 0.06468 0.00000
Ca4 0.01254 0.00948 0.01485 0.00000 0.00778 0.00000
Na4 0.01254 0.00948 0.01485 0.00000 0.00778 0.00000
Fe1 0.00996 0.01473 0.00930 0.00000 0.00393 0.00000
Mg1 0.00996 0.01473 0.00930 0.00000 0.00393 0.00000
Mg2 0.00709 0.00745 0.00854 0.00000 0.00256 0.00000
Fe2 0.00709 0.00745 0.00854 0.00000 0.00256 0.00000
Fe3 0.01066 0.00762 0.01202 0.00000 0.00144 0.00000
Mg3 0.01066 0.00762 0.01202 0.00000 0.00144 0.00000
AlT1 0.00549 0.00660 0.00755 -0.00054 0.00160 -0.00005
SiT1 0.00549 0.00660 0.00755 -0.00054 0.00160 -0.00005
SiT2 0.00625 0.00745 0.00829 -0.00027 0.00258 0.00019
O1 0.00761 0.01287 0.00974 -0.00080 0.00263 -0.00053
O2 0.00667 0.01355 0.01076 0.00062 0.00192 0.00000
O-H3A 0.01076 0.00881 0.00814 0.00000 0.00210 0.00000
Cl3B 0.00564 0.01016 0.01001 0.00000 0.00175 0.00000
O4 0.01160 0.00914 0.01327 -0.00143 0.00582 -0.00058
O5 0.00798 0.01270 0.01317 0.00027 0.00144 0.00375
O6 0.00874 0.01236 0.01601 0.00089 0.00393 0.00000
O7 0.01127 0.01693 0.02202 0.00000 0.00770 0.00000

loop_
_atom_site_label
_atom_site_fract_x
_atom_site_fract_y
_atom_site_fract_z
_atom_site_occupancy
_atom_site_U_iso_or_equiv
_atom_site_type_symbol
_atom_site_attached_hydrogens
KA 0.50000 0.00000 0.00000 0.68500 0.05509 K 0
NaA 0.50000 0.00000 0.00000 0.24700 0.05509 Na 0
Ca4 0.00000 0.28100 0.50000 0.99600 0.01153 Ca 0
Na4 0.00000 0.28100 0.50000 0.00400 0.01153 Na 0
Fe1 0.00000 0.09450 0.50000 0.81900 0.01102 Fe 0
Mg1 0.00000 0.09450 0.50000 0.18100 0.01102 Mg 0
Mg2 0.00000 0.17890 0.00000 0.40500 0.00760 Mg 0
Fe2 0.00000 0.17890 0.00000 0.59500 0.00760 Fe 0
Fe3 0.00000 0.00000 0.00000 0.94300 0.01039 Fe 0
Mg3 0.00000 0.00000 0.00000 0.05700 0.01039 Mg 0
AlT1 0.27810 0.08590 0.30130 0.60000 0.00659 Al 0
SiT1 0.27810 0.08590 0.30130 0.40000 0.00659 Si 0
SiT2 0.29130 0.17320 0.81160 1.00000 0.00722 Si 0
O1 0.10400 0.09120 0.21420 1.00000 0.01001 O 0
O2 0.12160 0.17770 0.73500 1.00000 0.01039 O 0
O-H3A 0.11530 0.00000 0.70640 0.55000 0.00925 O 1
Cl3B 0.16390 0.00000 0.73680 0.45000 0.00861 Cl 0
O4 0.36920 0.24970 0.79510 1.00000 0.01089 O 0
O5 0.34760 0.13650 0.10080 1.00000 0.01153 O 0
O6 0.34270 0.12240 0.59830 1.00000 0.01216 O 0
O7 0.33330 0.00000 0.29900 1.00000 0.01608 O 0

loop_
_cod_changelog_entry_id
_cod_changelog_entry_author
_cod_changelog_entry_date
_cod_changelog_entry_text
1
;cod-tools version 3.8.0
Id: cif_guess_AMCSD_atom_types 9581 2023-05-17 12:35:41Z saulius
;
2023-05-23T09:17:25+03:00
;Derived atom types and hydrogen counts
from atom names that follow the AMCSD naming convention
(Wat == water, O-H == hydroxyl).
;
2
;cod-tools version 3.10.1
Id: cif_fix_AMCSD_aniso_labels 10200 2024-08-01 14:09:44Z saulius
;
2024-08-02T12:21:20+03:00
;Changed the following '_atom_site_aniso_label' values:
'OH3A' -> 'O-H3A'
;

loop_
_cod_related_entry_id
_cod_related_entry_database
_cod_related_entry_code
1 AMCSD 0014502
